data_7000389
loop_
_publ_author_name
'Allen, John J.'
'Barron, Andrew R.'

_publ_section_title
;
 Olefin coordination in copper(I) complexes of bis(2-pyridyl)amine
;
_journal_issue 5
_journal_name_full 'Dalton Transactions'
_journal_page_first 878
_journal_page_last 890
_journal_paper_doi 10.1039/b814829e
_journal_year 2009
_chemical_formula_moiety 'C18 H25 Cu N3, B F4'
_chemical_formula_sum 'C18 H25 B Cu F4 N3'
_chemical_formula_weight 433.76
_chemical_melting_point 415
_chemical_name_common
;(2,2'-dipyridylamine)(eta2-cis-3-octene)copper(i)
tetrafluoroborate
;
_chemical_name_systematic '(2,2'-dipyridylamine)(\h2-cis-3-octene)copper(I) tetrafluoroborate'
_space_group_IT_number 2
_symmetry_cell_setting triclinic
_symmetry_Int_Tables_number 2
_symmetry_space_group_name_Hall '-P 1'
_symmetry_space_group_name_H-M 'P -1'
_atom_sites_solution_hydrogens geom
_atom_sites_solution_primary heavy
_atom_sites_solution_secondary difmap
_audit_creation_method SHELXL-97
_cell_angle_alpha 69.02(3)
_cell_angle_beta 77.70(3)
_cell_angle_gamma 80.75(3)
_cell_formula_units_Z 2
_cell_length_a 9.6515(19)
_cell_length_b 10.106(2)
_cell_length_c 11.396(2)
_cell_measurement_reflns_used 1760
_cell_measurement_temperature 298(2)
_cell_measurement_theta_max 18.15
_cell_measurement_theta_min 2.17
_cell_volume 1009.7(4)
_computing_cell_refinement 'SMART v5.630 (Bruker-AXS 2003)'
_computing_data_collection 'SMART v5.630 (Bruker-AXS 2003)'
_computing_data_reduction 'Bruker SAINT+ v6.45 (Bruker-AXS 2003)'
_computing_molecular_graphics 'SHELXTL v5.1'
_computing_publication_material 'SHELXTL v5.1'
_computing_structure_refinement 'SHELXTL v5.1'
_computing_structure_solution 'SHELXTL v5.1 (Bruker-AXS, 1998)'
_diffrn_ambient_pressure 101.33
_diffrn_ambient_temperature 298(2)
_diffrn_measured_fraction_theta_full 0.953
_diffrn_measured_fraction_theta_max 0.953
_diffrn_measurement_device_type 'Bruker P4'
_diffrn_measurement_method '\w scans'
_diffrn_radiation_monochromator graphite
_diffrn_radiation_probe x-ray
_diffrn_radiation_type MoK\a
_diffrn_radiation_wavelength 0.71073
_diffrn_reflns_av_R_equivalents 0.0419
_diffrn_reflns_av_sigmaI/netI 0.0734
_diffrn_reflns_limit_h_max 12
_diffrn_reflns_limit_h_min -12
_diffrn_reflns_limit_k_max 13
_diffrn_reflns_limit_k_min -13
_diffrn_reflns_limit_l_max 14
_diffrn_reflns_limit_l_min -15
_diffrn_reflns_number 12398
_diffrn_reflns_theta_full 28.32
_diffrn_reflns_theta_max 28.32
_diffrn_reflns_theta_min 1.94
_diffrn_source 'fine-focus sealed tube'
_diffrn_source_type 'Bruker SMART CCD'
_exptl_absorpt_coefficient_mu 1.124
_exptl_absorpt_correction_T_max 0.7438
_exptl_absorpt_correction_T_min 0.6497
_exptl_absorpt_correction_type multi-scan
_exptl_absorpt_process_details 'SADABS v2.10 (Bruker-AXS, 2003)'
_exptl_crystal_colour colorless
_exptl_crystal_density_diffrn 1.427
_exptl_crystal_density_method 'not measured'
_exptl_crystal_description 'rectangular block'
_exptl_crystal_F_000 448
_exptl_crystal_recrystallization_method 'cooled sat. soln. in 1:1 MeOH/2-BuOH to -12 deg. C for several days'
_exptl_crystal_size_max 0.42
_exptl_crystal_size_mid 0.39
_exptl_crystal_size_min 0.28
_refine_diff_density_max 0.269
_refine_diff_density_min -0.229
_refine_diff_density_rms 0.049
_refine_ls_extinction_coef 0.009(2)
_refine_ls_extinction_expression Fc^*^=kFc[1+0.001xFc^2^\l^3^/sin(2\q)]^-1/4^
_refine_ls_extinction_method SHELXL
_refine_ls_goodness_of_fit_ref 0.935
_refine_ls_hydrogen_treatment constr
_refine_ls_matrix_type full
_refine_ls_number_parameters 283
_refine_ls_number_reflns 4798
_refine_ls_number_restraints 0
_refine_ls_restrained_S_all 0.935
_refine_ls_R_factor_all 0.1463
_refine_ls_R_factor_gt 0.0495
_refine_ls_shift/su_max 0.001
_refine_ls_shift/su_mean 0.000
_refine_ls_structure_factor_coef Fsqd
_refine_ls_weighting_details 'calc w=1/[\s^2^(Fo^2^)+(0.0845P)^2^+0.0000P] where P=(Fo^2^+2Fc^2^)/3'
_refine_ls_weighting_scheme calc
_refine_ls_wR_factor_gt 0.1258
_refine_ls_wR_factor_ref 0.1689
_reflns_number_gt 1900
_reflns_number_total 4798
_reflns_threshold_expression >2sigma(I)
_cod_data_source_file b814829e.txt
_cod_data_source_block dpac3o
_cod_original_cell_volume 1009.7(3)
_cod_database_code 7000389

loop_
_symmetry_equiv_pos_as_xyz
'x, y, z'
'-x, -y, -z'

loop_
_atom_site_label
_atom_site_type_symbol
_atom_site_fract_x
_atom_site_fract_y
_atom_site_fract_z
_atom_site_U_iso_or_equiv
_atom_site_adp_type
_atom_site_occupancy
_atom_site_symmetry_multiplicity
_atom_site_calc_flag
_atom_site_refinement_flags
_atom_site_disorder_assembly
_atom_site_disorder_group
Cu1 Cu 1.46475(6) 0.40030(5) 1.25838(4) 0.0931(3) Uani 1 1 d . . .
N1 N 1.5857(4) 0.6229(4) 1.3379(3) 0.0955(10) Uani 1 1 d . . .
H1A H 1.6222 0.6883 1.3498 0.115 Uiso 1 1 calc R . .
N2 N 1.6439(4) 0.3940(4) 1.3190(3) 0.0894(10) Uani 1 1 d . . .
N3 N 1.3783(4) 0.5811(3) 1.2833(3) 0.0855(9) Uani 1 1 d . . .
C1 C 1.6798(5) 0.5042(5) 1.3429(4) 0.0871(12) Uani 1 1 d . . .
C2 C 1.8111(6) 0.5001(5) 1.3744(4) 0.1010(13) Uani 1 1 d . . .
H2A H 1.8349 0.5777 1.3891 0.121 Uiso 1 1 calc R . .
C3 C 1.9062(6) 0.3828(6) 1.3841(4) 0.1111(14) Uani 1 1 d . . .
H3A H 1.9951 0.3800 1.4046 0.133 Uiso 1 1 calc R . .
C4 C 1.8687(6) 0.2688(6) 1.3630(5) 0.1144(15) Uani 1 1 d . . .
H4A H 1.9307 0.1867 1.3704 0.137 Uiso 1 1 calc R . .
C5 C 1.7405(7) 0.2789(5) 1.3317(4) 0.1041(14) Uani 1 1 d . . .
H5A H 1.7160 0.2012 1.3176 0.125 Uiso 1 1 calc R . .
C6 C 1.4472(5) 0.6618(4) 1.3184(4) 0.0839(11) Uani 1 1 d . . .
C7 C 1.3828(6) 0.7885(4) 1.3370(4) 0.0959(13) Uani 1 1 d . . .
H7A H 1.4333 0.8422 1.3617 0.115 Uiso 1 1 calc R . .
C8 C 1.2462(7) 0.8326(5) 1.3187(4) 0.1089(14) Uani 1 1 d . . .
H8A H 1.2021 0.9170 1.3303 0.131 Uiso 1 1 calc R . .
C9 C 1.1740(6) 0.7503(6) 1.2827(4) 0.1131(15) Uani 1 1 d . . .
H9A H 1.0803 0.7777 1.2696 0.136 Uiso 1 1 calc R . .
C10 C 1.2422(6) 0.6298(5) 1.2669(4) 0.0992(13) Uani 1 1 d . . .
H10A H 1.1920 0.5753 1.2428 0.119 Uiso 1 1 calc R . .
C11 C 1.4714(6) 0.2322(5) 1.1994(4) 0.0975(14) Uani 1 1 d . . .
H11A H 1.4630 0.1417 1.2701 0.117 Uiso 1 1 calc R . .
C12 C 1.3439(7) 0.3116(5) 1.1848(5) 0.1040(14) Uani 1 1 d . . .
H12A H 1.2648 0.2655 1.2481 0.125 Uiso 1 1 calc R . .
C13 C 1.5902(5) 0.2242(5) 1.0923(4) 0.1135(15) Uani 1 1 d . . .
H13A H 1.5749 0.3040 1.0161 0.136 Uiso 1 1 calc R . .
H13B H 1.6795 0.2324 1.1141 0.136 Uiso 1 1 calc R . .
C14 C 1.2978(7) 0.4062(6) 1.0577(5) 0.1241(17) Uani 1 1 d . . .
H14A H 1.2579 0.4980 1.0647 0.149 Uiso 1 1 calc R . .
H14B H 1.3816 0.4219 0.9918 0.149 Uiso 1 1 calc R . .
C15 C 1.6015(6) 0.0893(6) 1.0641(5) 0.1350(18) Uani 1 1 d . . .
H15A H 1.6785 0.0899 0.9951 0.202 Uiso 1 1 calc R . .
H15B H 1.5141 0.0813 1.0408 0.202 Uiso 1 1 calc R . .
H15C H 1.6191 0.0098 1.1385 0.202 Uiso 1 1 calc R . .
C16 C 1.1905(10) 0.3470(10) 1.0163(7) 0.210(4) Uani 1 1 d . . .
H16A H 1.1027 0.4036 1.0343 0.253 Uiso 1 1 calc R . .
H16B H 1.2163 0.3809 0.9242 0.253 Uiso 1 1 calc R . .
C17 C 1.1538(13) 0.2413(9) 1.0367(11) 0.277(7) Uani 1 1 d . . .
H17A H 1.1335 0.2030 1.1291 0.332 Uiso 1 1 calc R . .
H17B H 1.2391 0.1855 1.0120 0.332 Uiso 1 1 calc R . .
C18 C 1.0381(8) 0.1939(9) 0.9956(9) 0.202(3) Uani 1 1 d . . .
H18A H 0.9774 0.1387 1.0694 0.303 Uiso 1 1 calc R . .
H18B H 1.0798 0.1370 0.9430 0.303 Uiso 1 1 calc R . .
H18C H 0.9830 0.2758 0.9480 0.303 Uiso 1 1 calc R . .
B1 B 1.7553(7) 0.8681(7) 1.4452(7) 0.0974(16) Uani 1 1 d . . .
F1 F 1.6464(13) 0.844(3) 1.424(3) 0.304(11) Uani 0.50 1 d P A 1
F2 F 1.8275(17) 0.7514(15) 1.4979(14) 0.211(6) Uani 0.50 1 d P A 1
F3 F 1.8557(17) 0.9177(15) 1.3468(15) 0.214(5) Uani 0.50 1 d P A 1
F4 F 1.7335(14) 0.9478(9) 1.5245(6) 0.128(3) Uani 0.50 1 d P A 1
F1A F 1.8599(17) 0.8951(12) 1.476(2) 0.234(7) Uani 0.50 1 d P A 2
F2A F 1.7127(18) 0.7336(9) 1.5106(6) 0.142(4) Uani 0.50 1 d P A 2
F3A F 1.756(2) 0.8826(14) 1.3274(9) 0.232(7) Uani 0.50 1 d P A 2
F4A F 1.6435(11) 0.9548(10) 1.449(2) 0.226(6) Uani 0.50 1 d P A 2

loop_
_atom_site_aniso_label
_atom_site_aniso_U_11
_atom_site_aniso_U_22
_atom_site_aniso_U_33
_atom_site_aniso_U_23
_atom_site_aniso_U_13
_atom_site_aniso_U_12
Cu1 0.1244(5) 0.0908(4) 0.0813(4) -0.0437(3) -0.0107(3) -0.0319(3)
N1 0.117(3) 0.078(2) 0.111(3) -0.048(2) -0.019(2) -0.025(2)
N2 0.114(3) 0.086(2) 0.079(2) -0.0371(18) -0.0150(19) -0.020(2)
N3 0.104(3) 0.088(2) 0.076(2) -0.0376(17) -0.0084(18) -0.025(2)
C1 0.108(3) 0.088(3) 0.073(3) -0.033(2) -0.003(2) -0.035(3)
C2 0.116(4) 0.101(4) 0.100(3) -0.040(3) -0.016(3) -0.034(3)
C3 0.108(4) 0.124(4) 0.100(3) -0.035(3) -0.012(3) -0.019(3)
C4 0.126(4) 0.114(4) 0.107(4) -0.046(3) -0.021(3) 0.004(3)
C5 0.137(4) 0.093(3) 0.092(3) -0.041(3) -0.020(3) -0.014(3)
C6 0.108(3) 0.083(3) 0.065(2) -0.027(2) -0.006(2) -0.026(2)
C7 0.140(4) 0.077(3) 0.081(3) -0.036(2) -0.015(3) -0.021(3)
C8 0.145(5) 0.092(3) 0.093(3) -0.039(3) -0.018(3) -0.002(3)
C9 0.125(4) 0.124(4) 0.089(3) -0.038(3) -0.021(3) 0.003(3)
C10 0.111(4) 0.113(4) 0.087(3) -0.049(3) -0.010(3) -0.020(3)
C11 0.139(4) 0.087(3) 0.081(3) -0.041(2) 0.001(3) -0.046(3)
C12 0.137(4) 0.095(3) 0.100(4) -0.047(3) -0.006(3) -0.050(3)
C13 0.145(4) 0.114(4) 0.097(3) -0.053(3) 0.003(3) -0.045(3)
C14 0.182(5) 0.115(4) 0.100(4) -0.047(3) -0.037(3) -0.042(3)
C15 0.173(5) 0.122(4) 0.121(4) -0.066(3) 0.009(4) -0.029(4)
C16 0.296(10) 0.197(8) 0.147(6) 0.006(6) -0.091(6) -0.124(8)
C17 0.408(16) 0.144(7) 0.326(14) -0.019(8) -0.197(13) -0.119(9)
C18 0.156(5) 0.226(8) 0.293(11) -0.134(8) -0.081(6) -0.042(5)
B1 0.085(4) 0.098(5) 0.113(5) -0.032(4) -0.039(4) 0.004(4)
F1 0.140(9) 0.37(2) 0.60(3) -0.37(2) -0.153(15) 0.044(12)
F2 0.237(12) 0.143(10) 0.277(14) -0.097(9) -0.108(12) 0.068(10)
F3 0.153(9) 0.307(15) 0.195(11) -0.134(11) 0.062(9) -0.058(9)
F4 0.184(8) 0.110(5) 0.117(4) -0.072(4) 0.012(5) -0.064(5)
F1A 0.178(10) 0.167(10) 0.42(2) -0.115(11) -0.173(14) 0.010(7)
F2A 0.254(13) 0.087(5) 0.097(4) -0.039(3) 0.006(6) -0.079(8)
F3A 0.237(14) 0.332(16) 0.096(6) 0.023(7) -0.059(7) -0.120(13)
F4A 0.118(7) 0.115(6) 0.40(2) -0.056(9) -0.016(10) 0.014(6)

loop_
_atom_type_symbol
_atom_type_description
_atom_type_scat_dispersion_real
_atom_type_scat_dispersion_imag
_atom_type_scat_source
C C 0.0033 0.0016 'International Tables Vol C Tables 4.2.6.8 and 6.1.1.4'
H H 0.0000 0.0000 'International Tables Vol C Tables 4.2.6.8 and 6.1.1.4'
B B 0.0013 0.0007 'International Tables Vol C Tables 4.2.6.8 and 6.1.1.4'
N N 0.0061 0.0033 'International Tables Vol C Tables 4.2.6.8 and 6.1.1.4'
F F 0.0171 0.0103 'International Tables Vol C Tables 4.2.6.8 and 6.1.1.4'
Cu Cu 0.3201 1.2651 'International Tables Vol C Tables 4.2.6.8 and 6.1.1.4'

loop_
_geom_angle_atom_site_label_1
_geom_angle_atom_site_label_2
_geom_angle_atom_site_label_3
_geom_angle
_geom_angle_site_symmetry_1
_geom_angle_site_symmetry_3
_geom_angle_publ_flag
N3 Cu1 N2 96.15(16) . . ?
N3 Cu1 C11 153.9(2) . . ?
N2 Cu1 C11 109.9(2) . . ?
N3 Cu1 C12 114.8(2) . . ?
N2 Cu1 C12 149.1(2) . . ?
C11 Cu1 C12 39.19(17) . . ?
C6 N1 C1 135.2(3) . . ?
C6 N1 H1A 112.4 . . ?
C1 N1 H1A 112.4 . . ?
C1 N2 C5 116.8(4) . . ?
C1 N2 Cu1 122.8(3) . . ?
C5 N2 Cu1 120.3(3) . . ?
C6 N3 C10 115.8(4) . . ?
C6 N3 Cu1 123.3(3) . . ?
C10 N3 Cu1 120.9(3) . . ?
N2 C1 N1 120.7(4) . . ?
N2 C1 C2 120.9(5) . . ?
N1 C1 C2 118.4(4) . . ?
C3 C2 C1 120.3(4) . . ?
C3 C2 H2A 119.8 . . ?
C1 C2 H2A 119.8 . . ?
C2 C3 C4 119.0(5) . . ?
C2 C3 H3A 120.5 . . ?
C4 C3 H3A 120.5 . . ?
C5 C4 C3 118.2(5) . . ?
C5 C4 H4A 120.9 . . ?
C3 C4 H4A 120.9 . . ?
C4 C5 N2 124.8(5) . . ?
C4 C5 H5A 117.6 . . ?
N2 C5 H5A 117.6 . . ?
N3 C6 N1 120.9(4) . . ?
N3 C6 C7 122.1(4) . . ?
N1 C6 C7 116.9(4) . . ?
C8 C7 C6 119.6(4) . . ?
C8 C7 H7A 120.2 . . ?
C6 C7 H7A 120.2 . . ?
C7 C8 C9 118.8(5) . . ?
C7 C8 H8A 120.6 . . ?
C9 C8 H8A 120.6 . . ?
C10 C9 C8 118.4(5) . . ?
C10 C9 H9A 120.8 . . ?
C8 C9 H9A 120.8 . . ?
C9 C10 N3 125.3(5) . . ?
C9 C10 H10A 117.4 . . ?
N3 C10 H10A 117.4 . . ?
C12 C11 C13 125.0(5) . . ?
C12 C11 Cu1 70.9(3) . . ?
C13 C11 Cu1 115.3(3) . . ?
C12 C11 H11A 112.9 . . ?
C13 C11 H11A 112.9 . . ?
Cu1 C11 H11A 112.9 . . ?
C11 C12 C14 126.0(5) . . ?
C11 C12 Cu1 69.9(3) . . ?
C14 C12 Cu1 116.2(3) . . ?
C11 C12 H12A 112.6 . . ?
C14 C12 H12A 112.6 . . ?
Cu1 C12 H12A 112.6 . . ?
C15 C13 C11 113.0(4) . . ?
C15 C13 H13A 109.0 . . ?
C11 C13 H13A 109.0 . . ?
C15 C13 H13B 109.0 . . ?
C11 C13 H13B 109.0 . . ?
H13A C13 H13B 107.8 . . ?
C16 C14 C12 114.8(5) . . ?
C16 C14 H14A 108.6 . . ?
C12 C14 H14A 108.6 . . ?
C16 C14 H14B 108.6 . . ?
C12 C14 H14B 108.6 . . ?
H14A C14 H14B 107.5 . . ?
C13 C15 H15A 109.5 . . ?
C13 C15 H15B 109.5 . . ?
H15A C15 H15B 109.5 . . ?
C13 C15 H15C 109.5 . . ?
H15A C15 H15C 109.5 . . ?
H15B C15 H15C 109.5 . . ?
C17 C16 C14 137.2(9) . . ?
C17 C16 H16A 102.8 . . ?
C14 C16 H16A 102.8 . . ?
C17 C16 H16B 102.8 . . ?
C14 C16 H16B 102.8 . . ?
H16A C16 H16B 105.0 . . ?
C16 C17 C18 133.1(10) . . ?
C16 C17 H17A 104.0 . . ?
C18 C17 H17A 104.0 . . ?
C16 C17 H17B 104.0 . . ?
C18 C17 H17B 104.0 . . ?
H17A C17 H17B 105.4 . . ?
C17 C18 H18A 109.5 . . ?
C17 C18 H18B 109.5 . . ?
H18A C18 H18B 109.5 . . ?
C17 C18 H18C 109.5 . . ?
H18A C18 H18C 109.5 . . ?
H18B C18 H18C 109.5 . . ?
F1 B1 F1A 174.4(17) . . ?
F1 B1 F4A 60.2(9) . . ?
F1A B1 F4A 116.1(11) . . ?
F1 B1 F2 110.2(13) . . ?
F1A B1 F2 70.7(9) . . ?
F4A B1 F2 149.7(12) . . ?
F1 B1 F3A 65.3(12) . . ?
F1A B1 F3A 119.9(13) . . ?
F4A B1 F3A 92.8(12) . . ?
F2 B1 F3A 109.6(11) . . ?
F1 B1 F3 117.8(16) . . ?
F1A B1 F3 67.2(10) . . ?
F4A B1 F3 114.0(10) . . ?
F2 B1 F3 96.1(11) . . ?
F3A B1 F3 52.8(8) . . ?
F1 B1 F4 113.5(11) . . ?
F1A B1 F4 61.4(9) . . ?
F4A B1 F4 59.5(9) . . ?
F2 B1 F4 107.3(9) . . ?
F3A B1 F4 140.6(9) . . ?
F3 B1 F4 110.3(8) . . ?
F1 B1 F2A 63.4(12) . . ?
F1A B1 F2A 115.5(11) . . ?
F4A B1 F2A 106.4(9) . . ?
F2 B1 F2A 49.8(7) . . ?
F3A B1 F2A 103.1(8) . . ?
F3 B1 F2A 132.6(9) . . ?
F4 B1 F2A 111.0(6) . . ?

loop_
_geom_bond_atom_site_label_1
_geom_bond_atom_site_label_2
_geom_bond_distance
_geom_bond_site_symmetry_2
_geom_bond_publ_flag
Cu1 N3 1.974(3) . ?
Cu1 N2 1.978(4) . ?
Cu1 C11 2.026(4) . ?
Cu1 C12 2.038(4) . ?
N1 C6 1.373(5) . ?
N1 C1 1.374(5) . ?
N1 H1A 0.8600 . ?
N2 C1 1.348(5) . ?
N2 C5 1.353(6) . ?
N3 C6 1.337(5) . ?
N3 C10 1.353(6) . ?
C1 C2 1.379(6) . ?
C2 C3 1.363(6) . ?
C2 H2A 0.9300 . ?
C3 C4 1.373(7) . ?
C3 H3A 0.9300 . ?
C4 C5 1.338(7) . ?
C4 H4A 0.9300 . ?
C5 H5A 0.9300 . ?
C6 C7 1.398(6) . ?
C7 C8 1.357(7) . ?
C7 H7A 0.9300 . ?
C8 C9 1.378(7) . ?
C8 H8A 0.9300 . ?
C9 C10 1.340(6) . ?
C9 H9A 0.9300 . ?
C10 H10A 0.9300 . ?
C11 C12 1.363(6) . ?
C11 C13 1.503(6) . ?
C11 H11A 0.9800 . ?
C12 C14 1.536(7) . ?
C12 H12A 0.9800 . ?
C13 C15 1.491(6) . ?
C13 H13A 0.9700 . ?
C13 H13B 0.9700 . ?
C14 C16 1.504(9) . ?
C14 H14A 0.9700 . ?
C14 H14B 0.9700 . ?
C15 H15A 0.9600 . ?
C15 H15B 0.9600 . ?
C15 H15C 0.9600 . ?
C16 C17 1.109(8) . ?
C16 H16A 0.9700 . ?
C16 H16B 0.9700 . ?
C17 C18 1.500(10) . ?
C17 H17A 0.9700 . ?
C17 H17B 0.9700 . ?
C18 H18A 0.9600 . ?
C18 H18B 0.9600 . ?
C18 H18C 0.9600 . ?
B1 F1 1.207(11) . ?
B1 F1A 1.234(10) . ?
B1 F4A 1.280(10) . ?
B1 F2 1.282(11) . ?
B1 F3A 1.296(12) . ?
B1 F3 1.319(12) . ?
B1 F4 1.377(9) . ?
B1 F2A 1.377(10) . ?

loop_
_geom_hbond_atom_site_label_D
_geom_hbond_atom_site_label_H
_geom_hbond_atom_site_label_A
_geom_hbond_distance_DH
_geom_hbond_distance_HA
_geom_hbond_distance_DA
_geom_hbond_angle_DHA
_geom_hbond_site_symmetry_A
N1 H1A F1 0.86 2.10 2.921(13) 160.2 .

loop_
_geom_torsion_atom_site_label_1
_geom_torsion_atom_site_label_2
_geom_torsion_atom_site_label_3
_geom_torsion_atom_site_label_4
_geom_torsion
_geom_torsion_site_symmetry_1
_geom_torsion_site_symmetry_2
_geom_torsion_site_symmetry_3
_geom_torsion_site_symmetry_4
_geom_torsion_publ_flag
N3 N2 C11 C12 -2.1(3) . . . . ?
N3 Cu1 N2 C1 -9.3(3) . . . . ?
C11 Cu1 N2 C1 168.2(3) . . . . ?
C12 Cu1 N2 C1 168.7(3) . . . . ?
N3 Cu1 N2 C5 174.3(3) . . . . ?
C11 Cu1 N2 C5 -8.2(4) . . . . ?
C12 Cu1 N2 C5 -7.7(5) . . . . ?
N2 Cu1 N3 C6 5.8(3) . . . . ?
C11 Cu1 N3 C6 -168.9(3) . . . . ?
C12 Cu1 N3 C6 -173.1(3) . . . . ?
N2 Cu1 N3 C10 -173.3(3) . . . . ?
C11 Cu1 N3 C10 12.0(5) . . . . ?
C12 Cu1 N3 C10 7.8(4) . . . . ?
C5 N2 C1 N1 -177.1(4) . . . . ?
Cu1 N2 C1 N1 6.4(5) . . . . ?
C5 N2 C1 C2 2.2(6) . . . . ?
Cu1 N2 C1 C2 -174.3(3) . . . . ?
C6 N1 C1 N2 3.9(7) . . . . ?
C6 N1 C1 C2 -175.4(4) . . . . ?
N2 C1 C2 C3 -1.2(7) . . . . ?
N1 C1 C2 C3 178.1(4) . . . . ?
C1 C2 C3 C4 -0.5(7) . . . . ?
C2 C3 C4 C5 1.1(7) . . . . ?
C3 C4 C5 N2 0.0(8) . . . . ?
C1 N2 C5 C4 -1.6(7) . . . . ?
Cu1 N2 C5 C4 175.0(4) . . . . ?
C10 N3 C6 N1 179.9(3) . . . . ?
Cu1 N3 C6 N1 0.8(5) . . . . ?
C10 N3 C6 C7 0.0(5) . . . . ?
Cu1 N3 C6 C7 -179.1(3) . . . . ?
C1 N1 C6 N3 -8.0(7) . . . . ?
C1 N1 C6 C7 171.9(4) . . . . ?
N3 C6 C7 C8 -0.3(6) . . . . ?
N1 C6 C7 C8 179.8(4) . . . . ?
C6 C7 C8 C9 0.4(7) . . . . ?
C7 C8 C9 C10 -0.1(7) . . . . ?
C8 C9 C10 N3 -0.2(7) . . . . ?
C6 N3 C10 C9 0.2(6) . . . . ?
Cu1 N3 C10 C9 179.4(3) . . . . ?
N3 Cu1 C11 C12 -6.1(5) . . . . ?
N2 Cu1 C11 C12 179.6(3) . . . . ?
N3 Cu1 C11 C13 114.5(5) . . . . ?
N2 Cu1 C11 C13 -59.9(4) . . . . ?
C12 Cu1 C11 C13 120.5(5) . . . . ?
C13 C11 C12 C14 0.3(7) . . . . ?
Cu1 C11 C12 C14 108.3(4) . . . . ?
C13 C11 C12 Cu1 -108.0(4) . . . . ?
N3 Cu1 C12 C11 177.1(2) . . . . ?
N2 Cu1 C12 C11 -0.8(5) . . . . ?
N3 Cu1 C12 C14 55.8(5) . . . . ?
N2 Cu1 C12 C14 -122.0(4) . . . . ?
C11 Cu1 C12 C14 -121.2(6) . . . . ?
C12 C11 C13 C15 -103.8(6) . . . . ?
Cu1 C11 C13 C15 172.5(4) . . . . ?
C11 C12 C14 C16 105.9(7) . . . . ?
Cu1 C12 C14 C16 -170.8(6) . . . . ?
C12 C14 C16 C17 -21(2) . . . . ?
C14 C16 C17 C18 175.7(10) . . . . ?
